data_7134325
loop_
_publ_author_name
'Zhang, Chuan-Bao'
'Xu, Jiying'
'Wang, Xiao-Qing'
'Deng, Yi-Hang'
'Dou, Pei-Hao'
'Xu, Wen-Li'
'Han, Qiu-Xia'
'Zhao, Lili'
'Fu, Ji-Ya'

_publ_section_title
;
 Synthesis of highly substituted 2-hydroxybenzophenones through skeletal
 clipping of 3-benzofuranones
;
_journal_issue 30
_journal_name_full 'Chemical Communications'
_journal_page_first 5645
_journal_page_last 5648
_journal_paper_doi 10.1039/D5CC00396B
_journal_volume 61
_journal_year 2025
_chemical_formula_moiety 'C28 H16 F2 N4 O2'
_chemical_formula_sum 'C28 H16 F2 N4 O2'
_chemical_formula_weight 478.45
_space_group_crystal_system monoclinic
_space_group_IT_number 14
_space_group_name_Hall '-P 2ybc'
_space_group_name_H-M_alt 'P 1 21/c 1'
_atom_sites_solution_hydrogens mixed
_atom_sites_solution_primary iterative
_audit_creation_date 2024-08-12
_audit_creation_method
;
Olex2 1.5
(compiled 2024.02.16 svn.r378c4104 for OlexSys, GUI svn.r6928)
;
_audit_update_record
;
2024-08-12 deposited with the CCDC.	2025-03-06 downloaded from the CCDC.
;
_cell_angle_alpha 90
_cell_angle_beta 91.719(2)
_cell_angle_gamma 90
_cell_formula_units_Z 4
_cell_length_a 8.9992(9)
_cell_length_b 11.0091(12)
_cell_length_c 29.001(3)
_cell_measurement_reflns_used 1884
_cell_measurement_temperature 296.15
_cell_measurement_theta_max 19.762
_cell_measurement_theta_min 2.629
_cell_volume 2871.9(5)
_computing_cell_refinement 'SAINT V8.18C (?, 2016)'
_computing_data_reduction 'SAINT V8.18C (?, 2016)'
_computing_molecular_graphics 'Olex2 1.5 (Dolomanov et al., 2009)'
_computing_publication_material 'Olex2 1.5 (Dolomanov et al., 2009)'
_computing_structure_refinement 'SHELXL 2018/3 (Sheldrick, 2015)'
_computing_structure_solution 'olex2.solve 1.5 (Bourhis et al., 2015)'
_diffrn_ambient_temperature 296.15
_diffrn_measured_fraction_theta_full 0.998
_diffrn_measured_fraction_theta_max 0.998
_diffrn_measurement_device_type 'Bruker D8 VENTURE PHOTON II'
_diffrn_radiation_monochromator 'Helios multilayer optic'
_diffrn_radiation_type 'Mo K\a'
_diffrn_radiation_wavelength 0.71073
_diffrn_reflns_av_R_equivalents 0.0411
_diffrn_reflns_av_unetI/netI 0.0509
_diffrn_reflns_Laue_measured_fraction_full 0.998
_diffrn_reflns_Laue_measured_fraction_max 0.998
_diffrn_reflns_limit_h_max 10
_diffrn_reflns_limit_h_min -10
_diffrn_reflns_limit_k_max 13
_diffrn_reflns_limit_k_min -12
_diffrn_reflns_limit_l_max 31
_diffrn_reflns_limit_l_min -34
_diffrn_reflns_number 14496
_diffrn_reflns_point_group_measured_fraction_full 0.998
_diffrn_reflns_point_group_measured_fraction_max 0.998
_diffrn_reflns_theta_full 25.099
_diffrn_reflns_theta_max 25.099
_diffrn_reflns_theta_min 2.323
_diffrn_source_current 30.0
_diffrn_source_power 1.5
_diffrn_source_type Microfocus
_diffrn_source_voltage 50.0
_exptl_absorpt_coefficient_mu 0.081
_exptl_absorpt_correction_T_max 0.7457
_exptl_absorpt_correction_T_min 0.6889
_exptl_absorpt_correction_type multi-scan
_exptl_absorpt_process_details
;
SADABS-2008/1 (Bruker,2008) was used for absorption correction.
wR2(int) was 0.0532 before and 0.0444 after correction.
The Ratio of minimum to maximum transmission is 0.9238.
The \l/2 correction factor is 0.0015.
;
_exptl_crystal_colour 'clear light colourless'
_exptl_crystal_colour_lustre clear
_exptl_crystal_colour_modifier light
_exptl_crystal_colour_primary colourless
_exptl_crystal_density_diffrn 1.107
_exptl_crystal_description block
_exptl_crystal_F_000 984
_exptl_crystal_size_max 0.41
_exptl_crystal_size_mid 0.22
_exptl_crystal_size_min 0.18
_refine_diff_density_max 0.176
_refine_diff_density_min -0.188
_refine_diff_density_rms 0.030
_refine_ls_extinction_method none
_refine_ls_goodness_of_fit_ref 0.999
_refine_ls_hydrogen_treatment constr
_refine_ls_matrix_type full
_refine_ls_number_parameters 326
_refine_ls_number_reflns 5097
_refine_ls_number_restraints 15
_refine_ls_restrained_S_all 1.010
_refine_ls_R_factor_all 0.0994
_refine_ls_R_factor_gt 0.0485
_refine_ls_shift/su_max 0.000
_refine_ls_shift/su_mean 0.000
_refine_ls_structure_factor_coef Fsqd
_refine_ls_weighting_details 'w=1/[\s^2^(Fo^2^)+(0.0682P)^2^] where P=(Fo^2^+2Fc^2^)/3'
_refine_ls_weighting_scheme calc
_refine_ls_wR_factor_gt 0.1237
_refine_ls_wR_factor_ref 0.1498
_reflns_Friedel_coverage 0.000
_reflns_number_gt 2607
_reflns_number_total 5097
_reflns_threshold_expression 'I > 2\s(I)'
_cod_data_source_file d5cc00396b2.cif
_cod_data_source_block mpt8752_0m
_cod_depositor_comments 'Adding full bibliography for 7134325--7134326.cif.'
_cod_database_code 7134325
_shelx_shelxl_version_number 2018/3
_shelx_space_group_comment
;
The symmetry employed for this shelxl refinement is uniquely defined
by the following loop, which should always be used as a source of
symmetry information in preference to the above space-group names.
They are only intended as comments.
;
_shelx_estimated_absorpt_t_max 0.986
_shelx_estimated_absorpt_t_min 0.968
_diffrn_source_source 'Incoatc Ius 3.0 '
_olex2_refinement_description
;
1. Fixed Uiso
 At 1.2 times of:
  All C(H) groups, All N(H,H) groups
2. Rigid bond restraints
 F1, C22
 with sigma for 1-2 distances of 0.001 and sigma for 1-3 distances of 0.001
 C18, C21
 with sigma for 1-2 distances of 0.001 and sigma for 1-3 distances of 0.001
 C34, C27
 with sigma for 1-2 distances of 0.01 and sigma for 1-3 distances of 0.01
3. Uiso/Uaniso restraints and constraints
Uanis(F2) \\sim Ueq, Uanis(C30) \\sim Ueq: with sigma of 0.01 and sigma for
terminal atoms of 0.02
4.a Rotating group:
 N1(H1A,H1B)
4.b Ternary CH refined with riding coordinates:
 C16(H16), C29(H29)
4.c Aromatic/amide H refined with riding coordinates:
 C10(H10), C26(H26), C35(H35), C23(H23), C21(H21), C20(H20), C24(H24),
 C27(H27), C25(H25), C30(H30), C34(H34), C33(H33)
;
_smtbx_masks_void_probe_radius 1.2
_smtbx_masks_void_truncation_radius 1.2
_olex2_submission_special_instructions 'No special instructions were received'

loop_
_space_group_symop_operation_xyz
'x, y, z'
'-x, y+1/2, -z+1/2'
'-x, -y, -z'
'x, -y-1/2, z-1/2'

loop_
_atom_site_label
_atom_site_type_symbol
_atom_site_fract_x
_atom_site_fract_y
_atom_site_fract_z
_atom_site_U_iso_or_equiv
_atom_site_adp_type
_atom_site_occupancy
_atom_site_site_symmetry_order
_atom_site_calc_flag
_atom_site_refinement_flags_posn
_atom_site_refinement_flags_adp
_atom_site_refinement_flags_occupancy
_atom_site_disorder_assembly
_atom_site_disorder_group
O2 O 0.12450(15) 0.57981(13) 0.84010(5) 0.0610(4) Uani 1 1 d . . . . .
O1 O -0.1553(2) 0.35524(16) 0.84078(6) 0.0863(6) Uani 1 1 d . . . . .
F1 F -0.55991(17) 0.81491(17) 0.82148(7) 0.1285(7) Uani 1 1 d . U . . .
C36 C 0.2201(3) 0.4812(2) 0.93181(8) 0.0651(6) Uani 1 1 d . . . . .
N3 N 0.4582(3) 0.3883(2) 0.96701(9) 0.1072(9) Uani 1 1 d . . . . .
C6 C 0.3508(3) 0.4272(3) 0.95113(9) 0.0784(8) Uani 1 1 d . . . . .
C7 C 0.1797(3) 0.5897(2) 0.94931(8) 0.0685(7) Uani 1 1 d . . . . .
C9 C -0.1934(2) 0.6403(2) 0.87794(8) 0.0611(6) Uani 1 1 d . . . . .
C10 C -0.1816(3) 0.7148(2) 0.83951(8) 0.0688(7) Uani 1 1 d . . . . .
H10 H -0.089349 0.725817 0.826500 0.083 Uiso 1 1 calc R U . . .
N1 N 0.2524(3) 0.6480(2) 0.98470(8) 0.1008(8) Uani 1 1 d . . . . .
H1A H 0.346227 0.634819 0.982826 0.121 Uiso 1 1 d R U . . .
H1B H 0.235483 0.724739 0.982452 0.121 Uiso 1 1 d R U . . .
C12 C 0.0415(3) 0.6554(2) 0.93087(8) 0.0604(6) Uani 1 1 d . . . . .
N4 N 0.1318(3) 0.8546(2) 0.89072(8) 0.0890(7) Uani 1 1 d . . . . .
C14 C 0.0333(2) 0.4989(2) 0.86688(7) 0.0568(6) Uani 1 1 d . . . . .
C15 C -0.0460(3) 0.6968(2) 0.97047(10) 0.0746(7) Uani 1 1 d . . . . .
C16 C 0.1359(2) 0.4119(2) 0.89436(8) 0.0616(6) Uani 1 1 d . . . . .
H16 H 0.071272 0.354342 0.909954 0.074 Uiso 1 1 calc R U . . .
C18 C -0.0123(3) 0.4693(2) 0.78627(8) 0.0648(6) Uani 1 1 d . U . . .
C17 C 0.0971(3) 0.5547(2) 0.79428(8) 0.0599(6) Uani 1 1 d . . . . .
C26 C 0.1729(3) 0.6121(2) 0.75976(9) 0.0739(7) Uani 1 1 d . . . . .
H26 H 0.247823 0.668371 0.766144 0.089 Uiso 1 1 calc R U . . .
C35 C 0.1310(4) 0.5812(3) 0.71573(10) 0.0914(9) Uani 1 1 d . . . . .
H35 H 0.178487 0.618338 0.691414 0.110 Uiso 1 1 calc R U . . .
C23 C 0.0208(4) 0.4967(3) 0.70576(10) 0.0905(9) Uani 1 1 d . . . . .
H23 H -0.003839 0.478716 0.675147 0.109 Uiso 1 1 calc R U . . .
C21 C -0.0528(3) 0.4391(2) 0.74034(10) 0.0833(8) Uani 1 1 d . U . . .
H21 H -0.126661 0.382114 0.733693 0.100 Uiso 1 1 calc R U . . .
C19 C -0.0621(3) 0.4293(2) 0.83074(9) 0.0645(7) Uani 1 1 d . . . . .
C20 C -0.3050(3) 0.7729(2) 0.82034(9) 0.0783(7) Uani 1 1 d . . . . .
H20 H -0.296681 0.821584 0.794329 0.094 Uiso 1 1 calc R U . . .
C22 C -0.4380(3) 0.7577(3) 0.84015(12) 0.0861(8) Uani 1 1 d . U . . .
C24 C -0.3318(3) 0.6283(2) 0.89709(10) 0.0783(8) Uani 1 1 d . . . . .
H24 H -0.342098 0.579799 0.923048 0.094 Uiso 1 1 calc R U . . .
C27 C 0.3579(3) 0.3887(3) 0.84316(10) 0.0832(8) Uani 1 1 d . U . . .
H27 H 0.377350 0.471238 0.846626 0.100 Uiso 1 1 calc R U . . .
C8 C 0.2373(3) 0.3370(2) 0.86463(8) 0.0654(6) Uani 1 1 d . . . . .
C25 C 0.2131(3) 0.2136(3) 0.85970(11) 0.0919(9) Uani 1 1 d . . . . .
H25 H 0.133690 0.177722 0.874331 0.110 Uiso 1 1 calc R U . . .
C30 C 0.3040(4) 0.1430(3) 0.83363(14) 0.1221(12) Uani 1 1 d . U . . .
H30 H 0.287322 0.059907 0.830738 0.146 Uiso 1 1 calc R U . . .
C31 C 0.4175(4) 0.1961(4) 0.81237(13) 0.1169(12) Uani 1 1 d . . . . .
C34 C 0.4494(3) 0.3174(4) 0.81651(12) 0.1068(10) Uani 1 1 d . U . . .
H34 H 0.530219 0.351146 0.801872 0.128 Uiso 1 1 calc R U . . .
C29 C -0.0612(2) 0.5725(2) 0.89957(7) 0.0596(6) Uani 1 1 d . . . . .
H29 H -0.103964 0.512901 0.920500 0.072 Uiso 1 1 calc R U . . .
C32 C 0.0908(3) 0.7674(3) 0.90701(8) 0.0656(6) Uani 1 1 d . . . . .
C33 C -0.4545(3) 0.6872(3) 0.87827(12) 0.0940(9) Uani 1 1 d . . . . .
H33 H -0.546973 0.678900 0.891380 0.113 Uiso 1 1 calc R U . . .
N2 N -0.1116(3) 0.7280(2) 1.00122(9) 0.1051(8) Uani 1 1 d . . . . .
F2 F 0.5099(2) 0.1280(2) 0.78592(9) 0.1775(10) Uani 1 1 d . U . . .

loop_
_atom_site_aniso_label
_atom_site_aniso_U_11
_atom_site_aniso_U_22
_atom_site_aniso_U_33
_atom_site_aniso_U_23
_atom_site_aniso_U_13
_atom_site_aniso_U_12
O2 0.0622(10) 0.0693(10) 0.0514(10) -0.0008(8) -0.0015(8) -0.0135(8)
O1 0.0738(12) 0.0814(12) 0.1030(14) -0.0036(10) -0.0071(10) -0.0206(11)
F1 0.0741(10) 0.1262(14) 0.1829(18) 0.0011(13) -0.0363(11) 0.0211(10)
C36 0.0681(16) 0.0689(16) 0.0573(15) 0.0004(13) -0.0171(12) -0.0010(14)
N3 0.0961(18) 0.1049(19) 0.118(2) -0.0156(15) -0.0498(16) 0.0171(16)
C6 0.0795(19) 0.0755(18) 0.0786(19) -0.0111(15) -0.0220(16) -0.0012(16)
C7 0.0720(17) 0.0756(17) 0.0567(15) 0.0027(13) -0.0198(13) -0.0022(15)
C9 0.0532(14) 0.0688(15) 0.0609(15) -0.0015(13) -0.0042(12) -0.0049(13)
C10 0.0599(15) 0.0801(17) 0.0659(16) 0.0039(14) -0.0063(12) -0.0008(14)
N1 0.1066(18) 0.0919(16) 0.1010(18) -0.0225(15) -0.0475(16) 0.0157(15)
C12 0.0663(15) 0.0642(15) 0.0503(14) 0.0023(12) -0.0045(12) -0.0045(13)
N4 0.0949(17) 0.0831(16) 0.0879(17) 0.0139(14) -0.0120(14) -0.0188(14)
C14 0.0551(13) 0.0605(14) 0.0546(14) 0.0039(12) -0.0030(11) -0.0111(12)
C15 0.0879(19) 0.0780(18) 0.0575(17) 0.0012(14) -0.0031(15) -0.0012(16)
C16 0.0608(14) 0.0656(15) 0.0581(15) 0.0017(12) -0.0042(12) -0.0077(13)
C18 0.0653(15) 0.0636(15) 0.0646(14) -0.0072(13) -0.0125(12) 0.0023(14)
C17 0.0649(15) 0.0636(15) 0.0511(15) 0.0006(12) -0.0001(12) 0.0032(13)
C26 0.0809(18) 0.0761(17) 0.0649(18) -0.0022(14) 0.0071(15) 0.0027(15)
C35 0.117(3) 0.084(2) 0.073(2) -0.0037(17) 0.0076(18) 0.012(2)
C23 0.127(3) 0.091(2) 0.0526(17) -0.0072(16) -0.0131(18) 0.023(2)
C21 0.097(2) 0.0754(18) 0.0755(16) -0.0145(15) -0.0285(16) 0.0088(16)
C19 0.0538(14) 0.0573(15) 0.0820(19) -0.0054(13) -0.0073(13) -0.0104(13)
C20 0.0732(18) 0.0836(18) 0.0772(18) 0.0038(15) -0.0145(15) 0.0001(16)
C22 0.0612(18) 0.084(2) 0.112(2) -0.0082(18) -0.0234(15) 0.0022(14)
C24 0.0635(17) 0.0828(18) 0.0888(19) 0.0027(15) 0.0074(15) -0.0084(16)
C27 0.0633(17) 0.0894(19) 0.097(2) -0.0052(16) 0.0010(16) -0.0008(16)
C8 0.0539(15) 0.0745(18) 0.0669(16) -0.0039(14) -0.0117(12) -0.0032(14)
C25 0.0674(18) 0.078(2) 0.130(3) -0.0233(18) 0.0031(17) -0.0041(16)
C30 0.081(2) 0.105(3) 0.181(4) -0.048(2) 0.004(2) 0.002(2)
C31 0.079(2) 0.144(3) 0.128(3) -0.053(3) 0.003(2) 0.018(3)
C34 0.0620(19) 0.145(3) 0.114(3) 0.001(2) 0.0052(17) 0.003(2)
C29 0.0591(14) 0.0663(15) 0.0533(14) 0.0051(12) 0.0009(12) -0.0128(13)
C32 0.0657(16) 0.0749(18) 0.0554(15) -0.0041(14) -0.0115(12) -0.0042(15)
C33 0.0552(17) 0.096(2) 0.131(3) -0.002(2) 0.0084(18) -0.0086(17)
N2 0.124(2) 0.122(2) 0.0706(16) -0.0033(15) 0.0172(15) 0.0012(17)
F2 0.1146(15) 0.209(2) 0.210(2) -0.0846(19) 0.0288(16) 0.0401(16)

loop_
_atom_type_symbol
_atom_type_description
_atom_type_scat_dispersion_real
_atom_type_scat_dispersion_imag
_atom_type_scat_source
C C 0.0033 0.0016 'International Tables Vol C Tables 4.2.6.8 and 6.1.1.4'
H H 0.0000 0.0000 'International Tables Vol C Tables 4.2.6.8 and 6.1.1.4'
F F 0.0171 0.0103 'International Tables Vol C Tables 4.2.6.8 and 6.1.1.4'
N N 0.0061 0.0033 'International Tables Vol C Tables 4.2.6.8 and 6.1.1.4'
O O 0.0106 0.0060 'International Tables Vol C Tables 4.2.6.8 and 6.1.1.4'

loop_
_geom_angle_atom_site_label_1
_geom_angle_atom_site_label_2
_geom_angle_atom_site_label_3
_geom_angle
_geom_angle_site_symmetry_1
_geom_angle_site_symmetry_3
_geom_angle_publ_flag
C17 O2 C14 107.84(17) . . ?
C6 C36 C16 117.6(2) . . ?
C7 C36 C6 116.8(2) . . ?
C7 C36 C16 125.5(2) . . ?
N3 C6 C36 177.3(3) . . ?
C36 C7 N1 124.8(2) . . ?
C36 C7 C12 120.9(2) . . ?
N1 C7 C12 114.2(2) . . ?
C10 C9 C29 122.8(2) . . ?
C24 C9 C10 117.9(2) . . ?
C24 C9 C29 119.3(2) . . ?
C9 C10 H10 119.5 . . ?
C20 C10 C9 121.0(2) . . ?
C20 C10 H10 119.5 . . ?
C7 N1 H1A 108.9 . . ?
C7 N1 H1B 109.0 . . ?
H1A N1 H1B 109.5 . . ?
C7 C12 C29 112.80(19) . . ?
C15 C12 C7 108.71(19) . . ?
C15 C12 C29 108.02(19) . . ?
C15 C12 C32 106.19(19) . . ?
C32 C12 C7 107.77(19) . . ?
C32 C12 C29 113.08(18) . . ?
O2 C14 C16 108.62(17) . . ?
O2 C14 C19 104.72(17) . . ?
O2 C14 C29 109.99(17) . . ?
C16 C14 C19 110.88(18) . . ?
C29 C14 C16 110.25(18) . . ?
C29 C14 C19 112.19(18) . . ?
N2 C15 C12 179.1(3) . . ?
C36 C16 C14 109.75(19) . . ?
C36 C16 H16 106.6 . . ?
C36 C16 C8 112.68(19) . . ?
C14 C16 H16 106.6 . . ?
C8 C16 C14 113.98(18) . . ?
C8 C16 H16 106.6 . . ?
C17 C18 C21 118.9(3) . . ?
C17 C18 C19 107.3(2) . . ?
C21 C18 C19 133.8(3) . . ?
O2 C17 C18 114.1(2) . . ?
O2 C17 C26 122.1(2) . . ?
C18 C17 C26 123.8(2) . . ?
C17 C26 H26 122.1 . . ?
C35 C26 C17 115.8(3) . . ?
C35 C26 H26 122.1 . . ?
C26 C35 H35 118.7 . . ?
C26 C35 C23 122.7(3) . . ?
C23 C35 H35 118.7 . . ?
C35 C23 H23 119.5 . . ?
C21 C23 C35 121.1(3) . . ?
C21 C23 H23 119.5 . . ?
C18 C21 H21 121.2 . . ?
C23 C21 C18 117.6(3) . . ?
C23 C21 H21 121.2 . . ?
O1 C19 C14 123.2(2) . . ?
O1 C19 C18 130.9(2) . . ?
C18 C19 C14 105.89(19) . . ?
C10 C20 H20 120.6 . . ?
C22 C20 C10 118.8(3) . . ?
C22 C20 H20 120.6 . . ?
C20 C22 F1 119.1(3) . . ?
C20 C22 C33 122.3(3) . . ?
C33 C22 F1 118.7(3) . . ?
C9 C24 H24 119.5 . . ?
C33 C24 C9 121.0(3) . . ?
C33 C24 H24 119.5 . . ?
C8 C27 H27 119.9 . . ?
C8 C27 C34 120.1(3) . . ?
C34 C27 H27 119.9 . . ?
C27 C8 C16 121.5(2) . . ?
C25 C8 C16 119.8(2) . . ?
C25 C8 C27 118.6(3) . . ?
C8 C25 H25 119.4 . . ?
C30 C25 C8 121.3(3) . . ?
C30 C25 H25 119.4 . . ?
C25 C30 H30 120.6 . . ?
C31 C30 C25 118.7(3) . . ?
C31 C30 H30 120.6 . . ?
C30 C31 C34 123.0(3) . . ?
C30 C31 F2 120.1(4) . . ?
F2 C31 C34 116.9(4) . . ?
C27 C34 H34 120.9 . . ?
C31 C34 C27 118.2(3) . . ?
C31 C34 H34 120.9 . . ?
C9 C29 C12 113.08(18) . . ?
C9 C29 C14 116.56(18) . . ?
C9 C29 H29 105.5 . . ?
C12 C29 H29 105.5 . . ?
C14 C29 C12 109.80(17) . . ?
C14 C29 H29 105.5 . . ?
N4 C32 C12 176.7(3) . . ?
C22 C33 C24 118.9(3) . . ?
C22 C33 H33 120.5 . . ?
C24 C33 H33 120.5 . . ?

loop_
_geom_bond_atom_site_label_1
_geom_bond_atom_site_label_2
_geom_bond_distance
_geom_bond_site_symmetry_2
_geom_bond_publ_flag
O2 C14 1.451(2) . ?
O2 C17 1.373(3) . ?
O1 C19 1.212(3) . ?
F1 C22 1.363(3) . ?
C36 C6 1.418(4) . ?
C36 C7 1.352(3) . ?
C36 C16 1.512(3) . ?
N3 C6 1.141(3) . ?
C7 N1 1.361(3) . ?
C7 C12 1.522(3) . ?
C9 C10 1.391(3) . ?
C9 C24 1.385(3) . ?
C9 C29 1.523(3) . ?
C10 H10 0.9300 . ?
C10 C20 1.384(3) . ?
N1 H1A 0.8602 . ?
N1 H1B 0.8601 . ?
C12 C15 1.483(4) . ?
C12 C29 1.569(3) . ?
C12 C32 1.488(4) . ?
N4 C32 1.136(3) . ?
C14 C16 1.537(3) . ?
C14 C19 1.539(3) . ?
C14 C29 1.525(3) . ?
C15 N2 1.137(3) . ?
C16 H16 0.9800 . ?
C16 C8 1.518(3) . ?
C18 C17 1.376(3) . ?
C18 C21 1.410(3) . ?
C18 C19 1.447(3) . ?
C17 C26 1.381(3) . ?
C26 H26 0.9300 . ?
C26 C35 1.364(4) . ?
C35 H35 0.9300 . ?
C35 C23 1.384(4) . ?
C23 H23 0.9300 . ?
C23 C21 1.374(4) . ?
C21 H21 0.9300 . ?
C20 H20 0.9300 . ?
C20 C22 1.354(4) . ?
C22 C33 1.363(4) . ?
C24 H24 0.9300 . ?
C24 C33 1.379(4) . ?
C27 H27 0.9300 . ?
C27 C8 1.389(3) . ?
C27 C34 1.389(4) . ?
C8 C25 1.383(3) . ?
C25 H25 0.9300 . ?
C25 C30 1.372(4) . ?
C30 H30 0.9300 . ?
C30 C31 1.343(5) . ?
C31 C34 1.371(5) . ?
C31 F2 1.371(3) . ?
C34 H34 0.9300 . ?
C29 H29 0.9800 . ?
C33 H33 0.9300 . ?

loop_
_geom_torsion_atom_site_label_1
_geom_torsion_atom_site_label_2
_geom_torsion_atom_site_label_3
_geom_torsion_atom_site_label_4
_geom_torsion
_geom_torsion_site_symmetry_1
_geom_torsion_site_symmetry_2
_geom_torsion_site_symmetry_3
_geom_torsion_site_symmetry_4
_geom_torsion_publ_flag
O2 C14 C16 C36 69.5(2) . . . . ?
O2 C14 C16 C8 -58.0(2) . . . . ?
O2 C14 C19 O1 -178.0(2) . . . . ?
O2 C14 C19 C18 3.5(2) . . . . ?
O2 C14 C29 C9 74.4(2) . . . . ?
O2 C14 C29 C12 -55.9(2) . . . . ?
O2 C17 C26 C35 -177.9(2) . . . . ?
F1 C22 C33 C24 179.5(2) . . . . ?
C36 C7 C12 C15 132.8(2) . . . . ?
C36 C7 C12 C29 13.0(3) . . . . ?
C36 C7 C12 C32 -112.5(2) . . . . ?
C36 C16 C8 C27 -53.5(3) . . . . ?
C36 C16 C8 C25 124.4(2) . . . . ?
C6 C36 C7 N1 -2.1(4) . . . . ?
C6 C36 C7 C12 179.8(2) . . . . ?
C6 C36 C16 C14 -160.9(2) . . . . ?
C6 C36 C16 C8 -32.7(3) . . . . ?
C7 C36 C16 C14 20.7(3) . . . . ?
C7 C36 C16 C8 148.8(2) . . . . ?
C7 C12 C29 C9 -175.48(18) . . . . ?
C7 C12 C29 C14 -43.4(2) . . . . ?
C9 C10 C20 C22 1.1(4) . . . . ?
C9 C24 C33 C22 0.2(4) . . . . ?
C10 C9 C24 C33 0.9(4) . . . . ?
C10 C9 C29 C12 78.8(3) . . . . ?
C10 C9 C29 C14 -49.9(3) . . . . ?
C10 C20 C22 F1 179.9(2) . . . . ?
C10 C20 C22 C33 0.0(4) . . . . ?
N1 C7 C12 C15 -45.5(3) . . . . ?
N1 C7 C12 C29 -165.3(2) . . . . ?
N1 C7 C12 C32 69.2(3) . . . . ?
C14 O2 C17 C18 4.2(2) . . . . ?
C14 O2 C17 C26 -176.5(2) . . . . ?
C14 C16 C8 C27 72.4(3) . . . . ?
C14 C16 C8 C25 -109.6(3) . . . . ?
C15 C12 C29 C9 64.3(2) . . . . ?
C15 C12 C29 C14 -163.58(19) . . . . ?
C16 C36 C7 N1 176.4(2) . . . . ?
C16 C36 C7 C12 -1.7(4) . . . . ?
C16 C14 C19 O1 65.1(3) . . . . ?
C16 C14 C19 C18 -113.5(2) . . . . ?
C16 C14 C29 C9 -165.89(18) . . . . ?
C16 C14 C29 C12 63.9(2) . . . . ?
C16 C8 C25 C30 -179.0(3) . . . . ?
C18 C17 C26 C35 1.3(4) . . . . ?
C17 O2 C14 C16 113.94(18) . . . . ?
C17 O2 C14 C19 -4.6(2) . . . . ?
C17 O2 C14 C29 -125.31(18) . . . . ?
C17 C18 C21 C23 0.3(4) . . . . ?
C17 C18 C19 O1 -179.6(2) . . . . ?
C17 C18 C19 C14 -1.2(2) . . . . ?
C17 C26 C35 C23 -0.7(4) . . . . ?
C26 C35 C23 C21 0.0(4) . . . . ?
C35 C23 C21 C18 0.2(4) . . . . ?
C21 C18 C17 O2 178.1(2) . . . . ?
C21 C18 C17 C26 -1.1(3) . . . . ?
C21 C18 C19 O1 0.5(5) . . . . ?
C21 C18 C19 C14 178.9(3) . . . . ?
C19 C14 C16 C36 -175.95(19) . . . . ?
C19 C14 C16 C8 56.6(2) . . . . ?
C19 C14 C29 C9 -41.8(3) . . . . ?
C19 C14 C29 C12 -172.00(18) . . . . ?
C19 C18 C17 O2 -1.8(3) . . . . ?
C19 C18 C17 C26 178.9(2) . . . . ?
C19 C18 C21 C23 -179.7(3) . . . . ?
C20 C22 C33 C24 -0.6(4) . . . . ?
C24 C9 C10 C20 -1.5(4) . . . . ?
C24 C9 C29 C12 -101.0(2) . . . . ?
C24 C9 C29 C14 130.4(2) . . . . ?
C27 C8 C25 C30 -1.0(4) . . . . ?
C8 C27 C34 C31 -0.3(5) . . . . ?
C8 C25 C30 C31 -0.6(5) . . . . ?
C25 C30 C31 C34 1.8(6) . . . . ?
C25 C30 C31 F2 -179.7(3) . . . . ?
C30 C31 C34 C27 -1.4(6) . . . . ?
C34 C27 C8 C16 179.4(2) . . . . ?
C34 C27 C8 C25 1.4(4) . . . . ?
C29 C9 C10 C20 178.7(2) . . . . ?
C29 C9 C24 C33 -179.4(2) . . . . ?
C29 C14 C16 C36 -51.1(2) . . . . ?
C29 C14 C16 C8 -178.53(19) . . . . ?
C29 C14 C19 O1 -58.7(3) . . . . ?
C29 C14 C19 C18 122.8(2) . . . . ?
C32 C12 C29 C9 -52.9(3) . . . . ?
C32 C12 C29 C14 79.2(2) . . . . ?
F2 C31 C34 C27 -179.9(3) . . . . ?

loop_
_smtbx_masks_void_nr
_smtbx_masks_void_average_x
_smtbx_masks_void_average_y
_smtbx_masks_void_average_z
_smtbx_masks_void_volume
_smtbx_masks_void_count_electrons
_smtbx_masks_void_content
1 -0.435 0.000 0.000 341.1 83.1 ?
2 -0.579 0.500 0.500 341.1 83.1 ?
3 0.333 0.017 0.719 7.3 0.0 ?
4 0.333 0.483 0.219 7.3 0.0 ?
5 0.667 -0.017 0.281 7.3 0.0 ?
6 0.667 0.517 0.781 7.3 0.0 ?
